data_7111604
loop_
_publ_author_name
'Noro, Shin-ichiro'
'Akutagawa, Tomoyuki'
'Nakamura, Takayoshi'

_publ_section_title
;
 Orthogonality of Jahn--Teller axes in a dinuclear Cu(ii) complex bridged
 by one F&#x2212; anion
;
_journal_issue 25
_journal_name_full 'Chemical Communications'
_journal_page_first 4619
_journal_page_last 4621
_journal_paper_doi 10.1039/c001718c
_journal_volume 46
_journal_year 2010
_chemical_formula_moiety 'C77 H63 B3 Cu2 F13 N7 '
_chemical_formula_sum 'C77 H63 B3 Cu2 F13 N7'
_chemical_formula_weight 1492.89
_space_group_IT_number 14
_symmetry_cell_setting monoclinic
_symmetry_Int_Tables_number 14
_symmetry_space_group_name_Hall '-P 2yn'
_symmetry_space_group_name_H-M 'P 1 21/n 1'
_cell_angle_alpha 90.0000
_cell_angle_beta 93.980(14)
_cell_angle_gamma 90.0000
_cell_formula_units_Z 4
_cell_length_a 19.642(6)
_cell_length_b 17.709(4)
_cell_length_c 19.883(6)
_cell_measurement_reflns_used 26173
_cell_measurement_temperature 173.1
_cell_measurement_theta_max 28.3
_cell_measurement_theta_min 3.1
_cell_volume 6899(3)
_computing_cell_refinement CrystalClear
_computing_data_collection CrystalClear
_computing_data_reduction CrystalStructure
_computing_publication_material 'CrystalStructure 3.8'
_computing_structure_refinement CRYSTALS
_computing_structure_solution SIR2004
_diffrn_ambient_temperature 173.1
_diffrn_detector_area_resol_mean 7.31
_diffrn_measured_fraction_theta_full 0.990
_diffrn_measured_fraction_theta_max 0.990
_diffrn_measurement_device_type 'Rigaku Mercury'
_diffrn_measurement_method \w
_diffrn_radiation_type 'Mo K\a'
_diffrn_radiation_wavelength 0.71070
_diffrn_reflns_av_R_equivalents 0.087
_diffrn_reflns_limit_h_max 26
_diffrn_reflns_limit_h_min -26
_diffrn_reflns_limit_k_max 23
_diffrn_reflns_limit_k_min -23
_diffrn_reflns_limit_l_max 26
_diffrn_reflns_limit_l_min -23
_diffrn_reflns_number 112771
_diffrn_reflns_theta_full 28.35
_diffrn_reflns_theta_max 28.35
_exptl_absorpt_coefficient_mu 0.702
_exptl_absorpt_correction_T_max 0.869
_exptl_absorpt_correction_T_min 0.466
_exptl_absorpt_correction_type multi-scan
_exptl_absorpt_process_details 'Jacobson, R. (1998) Private communication'
_exptl_crystal_colour blue
_exptl_crystal_density_diffrn 1.437
_exptl_crystal_density_method 'not measured'
_exptl_crystal_description prism
_exptl_crystal_F_000 3056.00
_exptl_crystal_size_max 0.50
_exptl_crystal_size_mid 0.30
_exptl_crystal_size_min 0.20
_refine_diff_density_max 0.68
_refine_diff_density_min -0.67
_refine_ls_extinction_method none
_refine_ls_goodness_of_fit_ref 0.922
_refine_ls_hydrogen_treatment refall
_refine_ls_number_parameters 982
_refine_ls_number_reflns 9473
_refine_ls_R_factor_gt 0.0565
_refine_ls_shift/su_max 0.0000
_refine_ls_structure_factor_coef Fsqd
_refine_ls_weighting_details
;
Chebychev polynomial with 3 parameters (Carruthers & Watkin, 1979)
6405.8800 8401.0200 0.0000
;
_refine_ls_weighting_scheme calc
_refine_ls_wR_factor_ref 0.0798
_reflns_number_gt 9354
_reflns_number_total 17078
_reflns_threshold_expression F^2^>2.0\s(F^2^)
_cod_data_source_file C001718Csup1.cif
_cod_data_source_block '__str0112b'
_cod_original_formula_sum 'C77 H63 B3 Cu2 F13 N7 '
_cod_database_code 7111604

loop_
_symmetry_equiv_pos_site_id
_symmetry_equiv_pos_as_xyz
1 +X,+Y,+Z
2 1/2-X,1/2+Y,1/2-Z
3 -X,-Y,-Z
4 1/2+X,1/2-Y,1/2+Z

loop_
_atom_site_label
_atom_site_type_symbol
_atom_site_fract_x
_atom_site_fract_y
_atom_site_fract_z
_atom_site_U_iso_or_equiv
_atom_site_adp_type
_atom_site_occupancy
_atom_site_symmetry_multiplicity
_atom_site_calc_flag
_atom_site_refinement_flags
Cu(1) Cu 0.06315(2) 0.23269(3) 0.25525(2) 0.03900(11) Uani 1.00 1 d .
Cu(2) Cu 0.01648(2) 0.00580(3) 0.24602(2) 0.03816(11) Uani 1.00 1 d .
F(1) F 0.08290(14) 0.38549(16) 0.25622(14) 0.0854(9) Uani 1.00 1 d .
F(2) F 0.07004(12) 0.46702(15) 0.33927(11) 0.0647(7) Uani 1.00 1 d .
F(3) F 0.10590(19) 0.50789(19) 0.24243(17) 0.1201(13) Uani 1.00 1 d .
F(4) F 0.17600(13) 0.43750(19) 0.30637(14) 0.0878(10) Uani 1.00 1 d .
F(5) F -0.04898(13) 0.0257(2) 0.35200(11) 0.1077(11) Uani 1.00 1 d .
F(6) F -0.0658(2) 0.0937(2) 0.4407(2) 0.1271(15) Uani 1.00 1 d .
F(7) F -0.15386(13) 0.03252(18) 0.38810(15) 0.0863(10) Uani 1.00 1 d .
F(8) F -0.07033(19) -0.0288(2) 0.44847(17) 0.1214(14) Uani 1.00 1 d .
F(9) F 0.07350(12) 0.00529(16) 0.14500(10) 0.0660(7) Uani 1.00 1 d .
F(10) F 0.05588(16) -0.04908(15) 0.04408(12) 0.0815(9) Uani 1.00 1 d .
F(11) F 0.16202(14) -0.0400(2) 0.09495(16) 0.0995(11) Uani 1.00 1 d .
F(12) F 0.10657(17) 0.06290(16) 0.05348(14) 0.0914(10) Uani 1.00 1 d .
F(13) F 0.03813(10) 0.11016(11) 0.24802(9) 0.0419(5) Uani 1.00 1 d .
N(1) N 0.10818(15) 0.22431(17) 0.34942(13) 0.0404(8) Uani 1.00 1 d .
N(2) N -0.02661(15) 0.25587(17) 0.29544(13) 0.0402(8) Uani 1.00 1 d .
N(3) N 0.01885(15) 0.25130(17) 0.16177(13) 0.0398(8) Uani 1.00 1 d .
N(4) N 0.15477(14) 0.22367(17) 0.21433(13) 0.0385(7) Uani 1.00 1 d .
N(5) N 0.10263(14) -0.01196(16) 0.30531(14) 0.0398(8) Uani 1.00 1 d .
N(6) N -0.07393(15) 0.02716(18) 0.19455(14) 0.0429(8) Uani 1.00 1 d .
N(7) N -0.00331(16) -0.10616(17) 0.23813(15) 0.0458(9) Uani 1.00 1 d .
C(1) C 0.1631(2) 0.2643(2) 0.37084(18) 0.0520(11) Uani 1.00 1 d .
C(2) C 0.1931(2) 0.2600(2) 0.43534(19) 0.0570(12) Uani 1.00 1 d .
C(3) C 0.16578(19) 0.2126(2) 0.48234(17) 0.0432(10) Uani 1.00 1 d .
C(4) C 0.1080(2) 0.1719(2) 0.46026(17) 0.0494(11) Uani 1.00 1 d .
C(5) C 0.0811(2) 0.1786(2) 0.39400(17) 0.0465(10) Uani 1.00 1 d .
C(6) C 0.2517(3) 0.1984(3) 0.6855(2) 0.0883(19) Uani 1.00 1 d .
C(7) C 0.1855(3) 0.1760(4) 0.6697(2) 0.113(2) Uani 1.00 1 d .
C(8) C 0.1567(3) 0.1803(3) 0.6032(2) 0.096(2) Uani 1.00 1 d .
C(9) C 0.1960(2) 0.2071(2) 0.55269(18) 0.0510(11) Uani 1.00 1 d .
C(10) C 0.2606(2) 0.2329(3) 0.5703(2) 0.0794(16) Uani 1.00 1 d .
C(11) C 0.2882(2) 0.2288(3) 0.6364(2) 0.0928(19) Uani 1.00 1 d .
C(12) C -0.0359(2) 0.3157(2) 0.33541(17) 0.0463(10) Uani 1.00 1 d .
C(13) C -0.09400(19) 0.3247(2) 0.36970(17) 0.0450(10) Uani 1.00 1 d .
C(14) C -0.14494(18) 0.2705(2) 0.36539(16) 0.0394(9) Uani 1.00 1 d .
C(15) C -0.13619(19) 0.2110(2) 0.32145(17) 0.0448(10) Uani 1.00 1 d .
C(16) C -0.07657(18) 0.2056(2) 0.28819(17) 0.0439(10) Uani 1.00 1 d .
C(17) C -0.3173(2) 0.2823(3) 0.4832(2) 0.0660(14) Uani 1.00 1 d .
C(18) C -0.2892(2) 0.2136(3) 0.46957(19) 0.0617(13) Uani 1.00 1 d .
C(19) C -0.23266(19) 0.2097(2) 0.43078(18) 0.0483(11) Uani 1.00 1 d .
C(20) C -0.20550(19) 0.2750(2) 0.40486(17) 0.0442(10) Uani 1.00 1 d .
C(21) C -0.2352(2) 0.3432(2) 0.4185(2) 0.0608(13) Uani 1.00 1 d .
C(22) C -0.2920(2) 0.3470(3) 0.4568(2) 0.0734(16) Uani 1.00 1 d .
C(23) C 0.02435(19) 0.1987(2) 0.11362(16) 0.0442(10) Uani 1.00 1 d .
C(24) C -0.00572(19) 0.2062(2) 0.04849(17) 0.0449(10) Uani 1.00 1 d .
C(25) C -0.04308(19) 0.2701(2) 0.03079(17) 0.0434(10) Uani 1.00 1 d .
C(26) C -0.0477(2) 0.3243(2) 0.08037(18) 0.0505(11) Uani 1.00 1 d .
C(27) C -0.0170(2) 0.3130(2) 0.14437(18) 0.0490(11) Uani 1.00 1 d .
C(28) C -0.1353(2) 0.2984(3) -0.1681(2) 0.0850(18) Uani 1.00 1 d .
C(29) C -0.1069(3) 0.3590(3) -0.1340(2) 0.0817(17) Uani 1.00 1 d .
C(30) C -0.0775(2) 0.3502(2) -0.0687(2) 0.0697(15) Uani 1.00 1 d .
C(31) C -0.0755(2) 0.2799(2) -0.03856(17) 0.0470(10) Uani 1.00 1 d .
C(32) C -0.1041(2) 0.2189(2) -0.07361(19) 0.0582(12) Uani 1.00 1 d .
C(33) C -0.1339(2) 0.2292(3) -0.1382(2) 0.0735(15) Uani 1.00 1 d .
C(34) C 0.1920(2) 0.2840(2) 0.2012(2) 0.0681(14) Uani 1.00 1 d .
C(35) C 0.2526(2) 0.2793(2) 0.1693(2) 0.0637(14) Uani 1.00 1 d .
C(36) C 0.27593(17) 0.2117(2) 0.14804(16) 0.0372(9) Uani 1.00 1 d .
C(37) C 0.2381(2) 0.1500(2) 0.1637(2) 0.0591(13) Uani 1.00 1 d .
C(38) C 0.1792(2) 0.1578(2) 0.1963(2) 0.0566(12) Uani 1.00 1 d .
C(39) C 0.4565(2) 0.1977(2) 0.0408(2) 0.0597(13) Uani 1.00 1 d .
C(40) C 0.4318(2) 0.1345(2) 0.0719(2) 0.0636(14) Uani 1.00 1 d .
C(41) C 0.3740(2) 0.1392(2) 0.1066(2) 0.0539(12) Uani 1.00 1 d .
C(42) C 0.33898(18) 0.2066(2) 0.11155(16) 0.0391(9) Uani 1.00 1 d .
C(43) C 0.36450(18) 0.2691(2) 0.08038(18) 0.0464(10) Uani 1.00 1 d .
C(44) C 0.4232(2) 0.2648(2) 0.04487(19) 0.0560(12) Uani 1.00 1 d .
C(45) C 0.16405(18) -0.0155(2) 0.27967(17) 0.0428(10) Uani 1.00 1 d .
C(46) C 0.22452(19) -0.0160(2) 0.32019(17) 0.0447(10) Uani 1.00 1 d .
C(47) C 0.22296(17) -0.01479(19) 0.38956(16) 0.0378(9) Uani 1.00 1 d .
C(48) C 0.15963(18) -0.0139(2) 0.41563(18) 0.0465(10) Uani 1.00 1 d .
C(49) C 0.10095(18) -0.0109(2) 0.37255(17) 0.0449(10) Uani 1.00 1 d .
C(50) C 0.3990(2) -0.0261(2) 0.5277(2) 0.0765(17) Uani 1.00 1 d .
C(51) C 0.3409(2) 0.0088(2) 0.5455(2) 0.0684(15) Uani 1.00 1 d .
C(52) C 0.2844(2) 0.0131(2) 0.50097(19) 0.0587(12) Uani 1.00 1 d .
C(53) C 0.28616(19) -0.0165(2) 0.43575(17) 0.0431(10) Uani 1.00 1 d .
C(54) C 0.3458(2) -0.0488(2) 0.4177(2) 0.0544(12) Uani 1.00 1 d .
C(55) C 0.4027(2) -0.0544(2) 0.4639(2) 0.0681(15) Uani 1.00 1 d .
C(56) C -0.07856(19) 0.0487(2) 0.13025(18) 0.0464(10) Uani 1.00 1 d .
C(57) C -0.13986(19) 0.0612(2) 0.09333(18) 0.0492(11) Uani 1.00 1 d .
C(58) C -0.20086(19) 0.0506(2) 0.12247(18) 0.0464(10) Uani 1.00 1 d .
C(59) C -0.1955(2) 0.0283(2) 0.19003(18) 0.0599(12) Uani 1.00 1 d .
C(60) C -0.13295(19) 0.0166(2) 0.22325(17) 0.0520(11) Uani 1.00 1 d .
C(61) C -0.3934(2) 0.0711(3) 0.0123(2) 0.0822(17) Uani 1.00 1 d .
C(62) C -0.3866(2) 0.0887(4) 0.0789(2) 0.107(2) Uani 1.00 1 d .
C(63) C -0.3243(2) 0.0831(3) 0.1155(2) 0.0844(17) Uani 1.00 1 d .
C(64) C -0.2671(2) 0.0591(2) 0.08414(18) 0.0501(11) Uani 1.00 1 d .
C(65) C -0.2741(2) 0.0439(2) 0.01525(18) 0.0548(12) Uani 1.00 1 d .
C(66) C -0.3375(2) 0.0492(2) -0.0200(2) 0.0680(14) Uani 1.00 1 d .
C(67) C -0.0306(2) -0.1354(2) 0.1800(2) 0.0566(12) Uani 1.00 1 d .
C(68) C -0.0528(2) -0.2089(2) 0.1737(2) 0.0576(12) Uani 1.00 1 d .
C(69) C -0.0461(2) -0.2563(2) 0.22893(18) 0.0472(10) Uani 1.00 1 d .
C(70) C -0.0140(2) -0.2282(2) 0.2868(2) 0.0634(13) Uani 1.00 1 d .
C(71) C 0.0061(2) -0.1537(2) 0.2898(2) 0.0591(13) Uani 1.00 1 d .
C(72) C -0.1316(2) -0.4770(2) 0.2200(2) 0.0575(13) Uani 1.00 1 d .
C(73) C -0.0658(2) -0.4663(2) 0.2488(2) 0.0625(13) Uani 1.00 1 d .
C(74) C -0.0382(2) -0.3949(2) 0.2518(2) 0.0556(12) Uani 1.00 1 d .
C(75) C -0.0750(2) -0.3341(2) 0.22534(18) 0.0484(11) Uani 1.00 1 d .
C(76) C -0.1399(2) -0.3456(2) 0.19578(19) 0.0557(12) Uani 1.00 1 d .
C(77) C -0.1680(2) -0.4174(2) 0.1930(2) 0.0598(13) Uani 1.00 1 d .
B(1) B 0.1084(2) 0.4513(2) 0.2854(2) 0.0467(12) Uani 1.00 1 d .
B(2) B -0.0853(2) 0.0299(3) 0.4074(2) 0.0557(14) Uani 1.00 1 d .
B(3) B 0.1012(2) -0.0052(2) 0.0831(2) 0.0499(13) Uani 1.00 1 d .
H(1) H 0.1826 0.2973 0.3398 0.062 Uiso 1.00 1 c R
H(2) H 0.2324 0.2895 0.4480 0.068 Uiso 1.00 1 c R
H(3) H 0.0869 0.1394 0.4906 0.059 Uiso 1.00 1 c R
H(4) H 0.0421 0.1496 0.3798 0.056 Uiso 1.00 1 c R
H(5) H 0.2719 0.1919 0.7300 0.105 Uiso 1.00 1 c R
H(6) H 0.1592 0.1572 0.7044 0.134 Uiso 1.00 1 c R
H(7) H 0.1104 0.1665 0.5927 0.114 Uiso 1.00 1 c R
H(8) H 0.2870 0.2536 0.5365 0.095 Uiso 1.00 1 c R
H(9) H 0.3326 0.2481 0.6479 0.111 Uiso 1.00 1 c R
H(10) H -0.0011 0.3530 0.3400 0.056 Uiso 1.00 1 c R
H(11) H -0.0993 0.3683 0.3967 0.055 Uiso 1.00 1 c R
H(12) H -0.1711 0.1741 0.3142 0.054 Uiso 1.00 1 c R
H(13) H -0.0712 0.1641 0.2587 0.053 Uiso 1.00 1 c R
H(14) H -0.3545 0.2851 0.5111 0.080 Uiso 1.00 1 c R
H(15) H -0.3083 0.1688 0.4866 0.074 Uiso 1.00 1 c R
H(16) H -0.2124 0.1623 0.4220 0.058 Uiso 1.00 1 c R
H(17) H -0.2166 0.3883 0.4014 0.074 Uiso 1.00 1 c R
H(18) H -0.3130 0.3942 0.4648 0.090 Uiso 1.00 1 c R
H(19) H 0.0501 0.1544 0.1247 0.053 Uiso 1.00 1 c R
H(20) H -0.0006 0.1675 0.0161 0.054 Uiso 1.00 1 c R
H(21) H -0.0727 0.3693 0.0702 0.060 Uiso 1.00 1 c R
H(22) H -0.0214 0.3512 0.1774 0.059 Uiso 1.00 1 c R
H(23) H -0.1560 0.3050 -0.2124 0.101 Uiso 1.00 1 c R
H(24) H -0.1073 0.4073 -0.1549 0.097 Uiso 1.00 1 c R
H(25) H -0.0585 0.3925 -0.0448 0.083 Uiso 1.00 1 c R
H(26) H -0.1031 0.1703 -0.0533 0.069 Uiso 1.00 1 c R
H(27) H -0.1538 0.1876 -0.1622 0.087 Uiso 1.00 1 c R
H(28) H 0.1763 0.3323 0.2141 0.084 Uiso 1.00 1 c R
H(29) H 0.2782 0.3238 0.1621 0.078 Uiso 1.00 1 c R
H(30) H 0.2532 0.1012 0.1515 0.072 Uiso 1.00 1 c R
H(31) H 0.1547 0.1134 0.2064 0.069 Uiso 1.00 1 c R
H(32) H 0.4965 0.1946 0.0168 0.072 Uiso 1.00 1 c R
H(33) H 0.4549 0.0876 0.0690 0.077 Uiso 1.00 1 c R
H(34) H 0.3574 0.0956 0.1280 0.065 Uiso 1.00 1 c R
H(35) H 0.3413 0.3160 0.0833 0.056 Uiso 1.00 1 c R
H(36) H 0.4396 0.3085 0.0236 0.067 Uiso 1.00 1 c R
H(37) H 0.1662 -0.0182 0.2321 0.051 Uiso 1.00 1 c R
H(38) H 0.2671 -0.0171 0.3003 0.054 Uiso 1.00 1 c R
H(39) H 0.1563 -0.0155 0.4631 0.056 Uiso 1.00 1 c R
H(40) H 0.0579 -0.0078 0.3914 0.054 Uiso 1.00 1 c R
H(41) H 0.4370 -0.0311 0.5597 0.090 Uiso 1.00 1 c R
H(42) H 0.3397 0.0305 0.5891 0.081 Uiso 1.00 1 c R
H(43) H 0.2440 0.0365 0.5142 0.070 Uiso 1.00 1 c R
H(44) H 0.3482 -0.0677 0.3733 0.065 Uiso 1.00 1 c R
H(45) H 0.4434 -0.0775 0.4509 0.081 Uiso 1.00 1 c R
H(46) H -0.0374 0.0555 0.1085 0.056 Uiso 1.00 1 c R
H(47) H -0.1400 0.0778 0.0479 0.059 Uiso 1.00 1 c R
H(48) H -0.2358 0.0210 0.2131 0.072 Uiso 1.00 1 c R
H(49) H -0.1313 0.0002 0.2688 0.062 Uiso 1.00 1 c R
H(50) H -0.4367 0.0744 -0.0119 0.098 Uiso 1.00 1 c R
H(51) H -0.4255 0.1045 0.1011 0.128 Uiso 1.00 1 c R
H(52) H -0.3201 0.0964 0.1619 0.101 Uiso 1.00 1 c R
H(53) H -0.2350 0.0305 -0.0076 0.066 Uiso 1.00 1 c R
H(54) H -0.3421 0.0370 -0.0667 0.081 Uiso 1.00 1 c R
H(55) H -0.0344 -0.1037 0.1414 0.068 Uiso 1.00 1 c R
H(56) H -0.0725 -0.2270 0.1318 0.069 Uiso 1.00 1 c R
H(57) H -0.0054 -0.2604 0.3247 0.075 Uiso 1.00 1 c R
H(58) H 0.0279 -0.1353 0.3307 0.070 Uiso 1.00 1 c R
H(59) H -0.1514 -0.5260 0.2193 0.069 Uiso 1.00 1 c R
H(60) H -0.0400 -0.5081 0.2663 0.075 Uiso 1.00 1 c R
H(61) H 0.0065 -0.3872 0.2722 0.066 Uiso 1.00 1 c R
H(62) H -0.1653 -0.3039 0.1774 0.066 Uiso 1.00 1 c R
H(63) H -0.2125 -0.4249 0.1720 0.071 Uiso 1.00 1 c R

loop_
_atom_site_aniso_label
_atom_site_aniso_U_11
_atom_site_aniso_U_22
_atom_site_aniso_U_33
_atom_site_aniso_U_12
_atom_site_aniso_U_13
_atom_site_aniso_U_23
Cu(1) 0.0412(2) 0.0437(2) 0.03253(19) 0.0052(2) 0.00549(16) 0.00355(19)
Cu(2) 0.0362(2) 0.0384(2) 0.0396(2) 0.0008(2) 0.00103(17) 0.00287(19)
F(1) 0.0744(18) 0.082(2) 0.103(2) -0.0134(15) 0.0271(16) -0.0474(17)
F(2) 0.0611(15) 0.0843(18) 0.0502(12) -0.0044(13) 0.0142(11) -0.0200(12)
F(3) 0.145(3) 0.101(2) 0.121(2) 0.041(2) 0.059(2) 0.069(2)
F(4) 0.0514(16) 0.133(2) 0.0800(18) -0.0012(16) 0.0088(13) -0.0051(17)
F(5) 0.0472(15) 0.236(4) 0.0403(12) 0.030(2) 0.0061(11) 0.0019(18)
F(6) 0.137(3) 0.090(2) 0.151(3) 0.000(2) -0.016(2) -0.040(2)
F(7) 0.0519(16) 0.109(2) 0.101(2) 0.0015(15) 0.0265(14) 0.0013(17)
F(8) 0.145(3) 0.096(2) 0.119(2) -0.018(2) -0.017(2) 0.064(2)
F(9) 0.0561(14) 0.103(2) 0.0408(11) 0.0056(14) 0.0165(10) -0.0031(12)
F(10) 0.112(2) 0.0671(18) 0.0623(15) 0.0007(16) -0.0141(15) -0.0112(13)
F(11) 0.0625(18) 0.126(2) 0.113(2) 0.0331(18) 0.0303(16) 0.002(2)
F(12) 0.125(2) 0.0686(19) 0.0843(19) -0.0169(17) 0.0327(18) 0.0157(15)
F(13) 0.0451(11) 0.0374(11) 0.0434(10) 0.0026(9) 0.0042(8) 0.0030(8)
N(1) 0.0466(17) 0.0404(17) 0.0347(13) -0.0019(14) 0.0070(12) 0.0020(12)
N(2) 0.0452(17) 0.0445(18) 0.0314(13) 0.0033(14) 0.0059(12) 0.0011(12)
N(3) 0.0432(16) 0.0413(18) 0.0353(14) 0.0040(13) 0.0052(12) 0.0016(12)
N(4) 0.0424(16) 0.0392(17) 0.0342(13) 0.0058(13) 0.0044(11) 0.0037(12)
N(5) 0.0377(16) 0.0365(17) 0.0449(15) 0.0045(13) 0.0019(12) 0.0009(12)
N(6) 0.0402(17) 0.0502(19) 0.0380(14) 0.0025(14) 0.0006(12) 0.0045(13)
N(7) 0.0494(19) 0.0409(18) 0.0461(16) -0.0043(14) -0.0042(14) 0.0037(14)
C(1) 0.053(2) 0.058(2) 0.0444(19) -0.012(2) 0.0003(17) 0.0119(18)
C(2) 0.057(2) 0.065(2) 0.047(2) -0.019(2) -0.0032(18) 0.0030(19)
C(3) 0.049(2) 0.044(2) 0.0364(17) 0.0006(17) 0.0034(15) -0.0019(15)
C(4) 0.058(2) 0.051(2) 0.0387(18) -0.0018(19) 0.0035(17) 0.0046(16)
C(5) 0.053(2) 0.045(2) 0.0408(18) -0.0059(17) 0.0005(16) 0.0033(16)
C(6) 0.088(4) 0.122(5) 0.052(2) -0.004(3) -0.016(2) -0.006(2)
C(7) 0.135(5) 0.150(6) 0.050(2) -0.052(4) -0.020(3) 0.013(3)
C(8) 0.106(4) 0.135(5) 0.043(2) -0.050(3) -0.013(2) 0.010(2)
C(9) 0.061(2) 0.051(2) 0.0406(18) 0.0035(19) -0.0023(18) -0.0049(17)
C(10) 0.058(2) 0.122(4) 0.057(2) -0.006(3) -0.011(2) 0.006(2)
C(11) 0.064(3) 0.151(5) 0.061(2) -0.001(3) -0.011(2) -0.010(3)
C(12) 0.053(2) 0.041(2) 0.0449(19) 0.0004(17) 0.0073(16) 0.0014(16)
C(13) 0.050(2) 0.044(2) 0.0421(18) -0.0014(17) 0.0104(16) -0.0053(16)
C(14) 0.0406(19) 0.041(2) 0.0368(16) 0.0059(16) 0.0027(14) 0.0030(15)
C(15) 0.044(2) 0.044(2) 0.0463(18) -0.0003(17) 0.0033(15) -0.0050(16)
C(16) 0.045(2) 0.047(2) 0.0408(17) 0.0057(17) 0.0058(15) -0.0050(16)
C(17) 0.048(2) 0.099(4) 0.052(2) -0.001(2) 0.0116(19) -0.012(2)
C(18) 0.050(2) 0.094(3) 0.0423(19) -0.013(2) 0.0073(18) 0.000(2)
C(19) 0.039(2) 0.060(2) 0.0459(19) -0.0075(18) 0.0043(15) -0.0014(18)
C(20) 0.044(2) 0.051(2) 0.0378(16) 0.0016(18) 0.0048(14) -0.0026(16)
C(21) 0.059(2) 0.058(2) 0.069(2) 0.002(2) 0.024(2) -0.007(2)
C(22) 0.064(3) 0.078(3) 0.082(3) 0.012(2) 0.031(2) -0.012(2)
C(23) 0.052(2) 0.044(2) 0.0364(16) 0.0048(17) 0.0027(15) 0.0010(15)
C(24) 0.047(2) 0.048(2) 0.0391(17) 0.0041(17) 0.0022(15) 0.0017(16)
C(25) 0.051(2) 0.042(2) 0.0374(16) 0.0025(17) 0.0072(15) 0.0070(15)
C(26) 0.069(2) 0.038(2) 0.0440(19) 0.0121(18) 0.0010(18) 0.0016(16)
C(27) 0.063(2) 0.043(2) 0.0414(18) 0.0127(19) 0.0057(17) 0.0013(16)
C(28) 0.107(4) 0.101(4) 0.044(2) 0.025(3) -0.014(2) 0.004(2)
C(29) 0.129(4) 0.070(3) 0.044(2) 0.021(3) -0.008(2) 0.009(2)
C(30) 0.103(3) 0.054(2) 0.052(2) 0.012(2) 0.004(2) 0.011(2)
C(31) 0.058(2) 0.045(2) 0.0373(17) 0.0072(18) 0.0029(16) 0.0034(16)
C(32) 0.067(2) 0.058(2) 0.048(2) 0.001(2) -0.0080(19) -0.000(2)
C(33) 0.082(3) 0.080(3) 0.055(2) 0.010(2) -0.022(2) -0.007(2)
C(34) 0.081(3) 0.045(2) 0.084(3) 0.008(2) 0.047(2) 0.008(2)
C(35) 0.074(3) 0.039(2) 0.083(2) 0.008(2) 0.040(2) 0.005(2)
C(36) 0.0377(18) 0.037(2) 0.0368(16) 0.0005(15) 0.0011(14) 0.0008(14)
C(37) 0.047(2) 0.041(2) 0.092(3) 0.0072(18) 0.020(2) 0.007(2)
C(38) 0.051(2) 0.039(2) 0.082(2) 0.0035(19) 0.019(2) 0.004(2)
C(39) 0.044(2) 0.083(3) 0.053(2) 0.004(2) 0.0099(18) -0.004(2)
C(40) 0.049(2) 0.067(3) 0.076(2) 0.011(2) 0.017(2) -0.011(2)
C(41) 0.048(2) 0.051(2) 0.064(2) 0.0033(19) 0.0105(19) -0.003(2)
C(42) 0.0354(18) 0.045(2) 0.0366(16) 0.0059(15) -0.0009(13) -0.0021(15)
C(43) 0.039(2) 0.049(2) 0.051(2) 0.0018(17) 0.0021(16) 0.0083(18)
C(44) 0.046(2) 0.068(2) 0.055(2) 0.001(2) 0.0081(18) 0.008(2)
C(45) 0.043(2) 0.047(2) 0.0393(17) 0.0077(16) 0.0042(15) 0.0045(15)
C(46) 0.045(2) 0.051(2) 0.0386(17) 0.0046(17) 0.0066(15) 0.0012(16)
C(47) 0.0374(18) 0.0352(19) 0.0408(17) 0.0000(14) 0.0020(14) 0.0004(14)
C(48) 0.040(2) 0.058(2) 0.0412(17) 0.0024(18) 0.0060(15) -0.0031(17)
C(49) 0.039(2) 0.054(2) 0.0418(18) 0.0023(17) 0.0041(15) -0.0055(17)
C(50) 0.069(3) 0.070(3) 0.084(3) -0.016(2) -0.031(2) 0.020(2)
C(51) 0.066(3) 0.085(3) 0.052(2) -0.025(2) -0.010(2) 0.006(2)
C(52) 0.057(2) 0.071(3) 0.047(2) -0.015(2) -0.0029(18) -0.000(2)
C(53) 0.044(2) 0.040(2) 0.0449(18) -0.0040(16) -0.0001(15) 0.0043(15)
C(54) 0.046(2) 0.049(2) 0.068(2) 0.0019(18) -0.0000(19) -0.007(2)
C(55) 0.048(2) 0.059(3) 0.094(3) -0.000(2) -0.009(2) 0.004(2)
C(56) 0.040(2) 0.053(2) 0.0467(19) -0.0021(17) 0.0031(16) 0.0071(17)
C(57) 0.045(2) 0.061(2) 0.0422(18) 0.0047(19) 0.0044(16) 0.0074(17)
C(58) 0.044(2) 0.054(2) 0.0407(17) 0.0036(18) 0.0054(16) -0.0003(17)
C(59) 0.039(2) 0.100(3) 0.0409(19) 0.002(2) 0.0042(16) 0.008(2)
C(60) 0.039(2) 0.082(3) 0.0343(17) 0.003(2) 0.0003(15) 0.0030(18)
C(61) 0.051(2) 0.124(4) 0.069(3) 0.017(2) -0.009(2) 0.006(3)
C(62) 0.047(2) 0.213(7) 0.061(2) 0.044(3) -0.002(2) 0.001(3)
C(63) 0.052(2) 0.149(5) 0.052(2) 0.030(3) 0.002(2) -0.001(3)
C(64) 0.045(2) 0.065(2) 0.0402(18) 0.0058(19) 0.0027(16) -0.0008(18)
C(65) 0.053(2) 0.068(2) 0.0437(19) 0.007(2) 0.0010(17) -0.0008(19)
C(66) 0.068(3) 0.083(3) 0.051(2) 0.011(2) -0.010(2) -0.006(2)
C(67) 0.070(2) 0.050(2) 0.049(2) 0.001(2) 0.002(2) 0.0019(19)
C(68) 0.075(3) 0.051(2) 0.047(2) -0.000(2) 0.0016(19) -0.0061(18)
C(69) 0.051(2) 0.042(2) 0.0473(19) 0.0035(17) -0.0058(16) 0.0045(16)
C(70) 0.076(3) 0.061(2) 0.049(2) -0.016(2) -0.020(2) 0.011(2)
C(71) 0.071(2) 0.051(2) 0.053(2) -0.012(2) -0.014(2) 0.0091(19)
C(72) 0.064(2) 0.045(2) 0.063(2) -0.011(2) 0.003(2) -0.0011(19)
C(73) 0.069(3) 0.045(2) 0.072(2) 0.002(2) -0.001(2) 0.006(2)
C(74) 0.052(2) 0.048(2) 0.065(2) 0.002(2) -0.0057(19) 0.008(2)
C(75) 0.053(2) 0.048(2) 0.0440(19) -0.0028(18) 0.0009(17) -0.0000(17)
C(76) 0.054(2) 0.056(2) 0.056(2) 0.002(2) -0.0051(19) -0.0012(19)
C(77) 0.060(2) 0.064(3) 0.055(2) -0.009(2) -0.001(2) -0.008(2)
B(1) 0.052(2) 0.040(2) 0.048(2) 0.003(2) 0.007(2) 0.0011(19)
B(2) 0.060(3) 0.062(3) 0.047(2) -0.002(2) 0.017(2) 0.004(2)
B(3) 0.054(2) 0.055(2) 0.043(2) 0.002(2) 0.0210(19) -0.005(2)

loop_
_atom_type_symbol
_atom_type_description
_atom_type_scat_dispersion_real
_atom_type_scat_dispersion_imag
_atom_type_scat_source
C C 0.003 0.002
;
International Tables for Crystallography
(1992, Vol. C, Tables 4.2.6.8 and 6.1.1.4)
;
H H 0.000 0.000
;
International Tables for Crystallography
(1992, Vol. C, Table 6.1.1.4)
;
N N 0.006 0.003
;
International Tables for Crystallography
(1992, Vol. C, Tables 4.2.6.8 and 6.1.1.4)
;
Cu Cu 0.320 1.265
;
International Tables for Crystallography
(1992, Vol. C, Tables 4.2.6.8 and 6.1.1.4)
;
B B 0.001 0.001
;
International Tables for Crystallography
(1992, Vol. C, Tables 4.2.6.8 and 6.1.1.4)
;
F F 0.017 0.010
;
International Tables for Crystallography
(1992, Vol. C, Tables 4.2.6.8 and 6.1.1.4)
;

loop_
_geom_angle_atom_site_label_1
_geom_angle_atom_site_label_2
_geom_angle_atom_site_label_3
_geom_angle
_geom_angle_publ_flag
F(1) Cu(1) F(13) 174.53(7) yes
F(1) Cu(1) N(1) 90.77(10) yes
F(1) Cu(1) N(2) 85.62(10) yes
F(1) Cu(1) N(3) 84.09(10) yes
F(1) Cu(1) N(4) 87.22(10) yes
F(13) Cu(1) N(1) 93.94(9) yes
F(13) Cu(1) N(2) 91.64(10) yes
F(13) Cu(1) N(3) 91.17(9) yes
F(13) Cu(1) N(4) 95.46(10) yes
N(1) Cu(1) N(2) 89.22(11) yes
N(1) Cu(1) N(3) 174.84(12) yes
N(1) Cu(1) N(4) 91.28(11) yes
N(2) Cu(1) N(3) 89.93(11) yes
N(2) Cu(1) N(4) 172.83(12) yes
N(3) Cu(1) N(4) 88.93(11) yes
F(5) Cu(2) F(9) 172.04(11) yes
F(5) Cu(2) F(13) 88.47(10) yes
F(5) Cu(2) N(5) 89.39(9) yes
F(5) Cu(2) N(6) 85.27(9) yes
F(5) Cu(2) N(7) 95.38(12) yes
F(9) Cu(2) F(13) 84.43(9) yes
F(9) Cu(2) N(5) 93.91(9) yes
F(9) Cu(2) N(6) 91.25(9) yes
F(9) Cu(2) N(7) 91.73(11) yes
F(13) Cu(2) N(5) 87.82(9) yes
F(13) Cu(2) N(6) 90.92(10) yes
F(13) Cu(2) N(7) 176.15(10) yes
N(5) Cu(2) N(6) 174.54(11) yes
N(5) Cu(2) N(7) 92.37(11) yes
N(6) Cu(2) N(7) 89.25(12) yes
Cu(1) F(1) B(1) 152.4(2) yes
Cu(2) F(5) B(2) 175.0(3) yes
Cu(2) F(9) B(3) 171.1(2) yes
Cu(1) F(13) Cu(2) 177.48(10) yes
Cu(1) N(1) C(1) 123.3(2) yes
Cu(1) N(1) C(5) 119.4(2) yes
C(1) N(1) C(5) 117.3(2) yes
Cu(1) N(2) C(12) 123.4(2) yes
Cu(1) N(2) C(16) 118.6(2) yes
C(12) N(2) C(16) 117.6(3) yes
Cu(1) N(3) C(23) 119.3(2) yes
Cu(1) N(3) C(27) 123.9(2) yes
C(23) N(3) C(27) 116.8(2) yes
Cu(1) N(4) C(34) 122.0(2) yes
Cu(1) N(4) C(38) 121.8(2) yes
C(34) N(4) C(38) 116.1(3) yes
Cu(2) N(5) C(45) 121.6(2) yes
Cu(2) N(5) C(49) 120.2(2) yes
C(45) N(5) C(49) 117.7(2) yes
Cu(2) N(6) C(56) 122.6(2) yes
Cu(2) N(6) C(60) 120.9(2) yes
C(56) N(6) C(60) 116.4(3) yes
Cu(2) N(7) C(67) 120.5(2) yes
Cu(2) N(7) C(71) 122.9(2) yes
C(67) N(7) C(71) 116.5(3) yes
N(1) C(1) C(2) 123.6(3) yes
C(1) C(2) C(3) 119.9(3) yes
C(2) C(3) C(4) 116.5(3) yes
C(2) C(3) C(9) 121.6(3) yes
C(4) C(3) C(9) 121.9(3) yes
C(3) C(4) C(5) 120.2(3) yes
N(1) C(5) C(4) 122.6(3) yes
C(7) C(6) C(11) 119.1(4) yes
C(6) C(7) C(8) 120.9(5) yes
C(7) C(8) C(9) 119.4(5) yes
C(3) C(9) C(8) 119.8(3) yes
C(3) C(9) C(10) 121.4(3) yes
C(8) C(9) C(10) 118.6(3) yes
C(9) C(10) C(11) 121.1(4) yes
C(6) C(11) C(10) 120.7(4) yes
N(2) C(12) C(13) 122.3(3) yes
C(12) C(13) C(14) 120.6(3) yes
C(13) C(14) C(15) 116.4(3) yes
C(13) C(14) C(20) 122.5(3) yes
C(15) C(14) C(20) 121.1(3) yes
C(14) C(15) C(16) 119.8(3) yes
N(2) C(16) C(15) 123.0(3) yes
C(18) C(17) C(22) 120.5(4) yes
C(17) C(18) C(19) 120.0(4) yes
C(18) C(19) C(20) 120.3(4) yes
C(14) C(20) C(19) 119.9(3) yes
C(14) C(20) C(21) 121.5(3) yes
C(19) C(20) C(21) 118.6(3) yes
C(20) C(21) C(22) 121.1(4) yes
C(17) C(22) C(21) 119.6(4) yes
N(3) C(23) C(24) 123.1(3) yes
C(23) C(24) C(25) 119.9(3) yes
C(24) C(25) C(26) 116.6(3) yes
C(24) C(25) C(31) 121.2(3) yes
C(26) C(25) C(31) 122.3(3) yes
C(25) C(26) C(27) 120.6(3) yes
N(3) C(27) C(26) 123.0(3) yes
C(29) C(28) C(33) 119.6(4) yes
C(28) C(29) C(30) 120.1(4) yes
C(29) C(30) C(31) 120.3(4) yes
C(25) C(31) C(30) 120.4(3) yes
C(25) C(31) C(32) 120.5(3) yes
C(30) C(31) C(32) 119.1(3) yes
C(31) C(32) C(33) 119.6(4) yes
C(28) C(33) C(32) 121.3(4) yes
N(4) C(34) C(35) 122.8(3) yes
C(34) C(35) C(36) 120.8(3) yes
C(35) C(36) C(37) 115.6(3) yes
C(35) C(36) C(42) 121.1(3) yes
C(37) C(36) C(42) 123.3(3) yes
C(36) C(37) C(38) 121.1(3) yes
N(4) C(38) C(37) 123.5(3) yes
C(40) C(39) C(44) 119.6(3) yes
C(39) C(40) C(41) 120.3(4) yes
C(40) C(41) C(42) 121.3(3) yes
C(36) C(42) C(41) 121.5(3) yes
C(36) C(42) C(43) 120.9(3) yes
C(41) C(42) C(43) 117.5(3) yes
C(42) C(43) C(44) 121.4(3) yes
C(39) C(44) C(43) 119.7(4) yes
N(5) C(45) C(46) 122.3(3) yes
C(45) C(46) C(47) 120.1(3) yes
C(46) C(47) C(48) 117.3(3) yes
C(46) C(47) C(53) 122.6(3) yes
C(48) C(47) C(53) 120.1(2) yes
C(47) C(48) C(49) 120.0(3) yes
N(5) C(49) C(48) 122.6(3) yes
C(51) C(50) C(55) 120.2(4) yes
C(50) C(51) C(52) 120.7(4) yes
C(51) C(52) C(53) 120.4(4) yes
C(47) C(53) C(52) 119.3(3) yes
C(47) C(53) C(54) 122.4(3) yes
C(52) C(53) C(54) 118.2(3) yes
C(53) C(54) C(55) 121.0(3) yes
C(50) C(55) C(54) 119.4(4) yes
N(6) C(56) C(57) 123.7(3) yes
C(56) C(57) C(58) 120.3(3) yes
C(57) C(58) C(59) 115.6(3) yes
C(57) C(58) C(64) 122.2(3) yes
C(59) C(58) C(64) 122.2(3) yes
C(58) C(59) C(60) 120.8(3) yes
N(6) C(60) C(59) 123.2(3) yes
C(62) C(61) C(66) 119.8(4) yes
C(61) C(62) C(63) 121.3(4) yes
C(62) C(63) C(64) 120.0(4) yes
C(58) C(64) C(63) 120.9(3) yes
C(58) C(64) C(65) 120.9(3) yes
C(63) C(64) C(65) 118.2(3) yes
C(64) C(65) C(66) 120.5(3) yes
C(61) C(66) C(65) 120.2(4) yes
N(7) C(67) C(68) 123.3(3) yes
C(67) C(68) C(69) 119.3(3) yes
C(68) C(69) C(70) 117.5(3) yes
C(68) C(69) C(75) 120.6(3) yes
C(70) C(69) C(75) 121.8(3) yes
C(69) C(70) C(71) 119.9(3) yes
N(7) C(71) C(70) 123.3(3) yes
C(73) C(72) C(77) 120.2(4) yes
C(72) C(73) C(74) 119.8(4) yes
C(73) C(74) C(75) 120.4(3) yes
C(69) C(75) C(74) 121.1(3) yes
C(69) C(75) C(76) 119.5(3) yes
C(74) C(75) C(76) 119.4(3) yes
C(75) C(76) C(77) 120.4(3) yes
C(72) C(77) C(76) 119.9(3) yes
F(1) B(1) F(2) 107.2(3) yes
F(1) B(1) F(3) 112.0(3) yes
F(1) B(1) F(4) 106.9(3) yes
F(2) B(1) F(3) 110.6(3) yes
F(2) B(1) F(4) 111.4(3) yes
F(3) B(1) F(4) 108.7(3) yes
F(5) B(2) F(6) 107.3(4) yes
F(5) B(2) F(7) 109.5(3) yes
F(5) B(2) F(8) 110.4(4) yes
F(6) B(2) F(7) 110.2(4) yes
F(6) B(2) F(8) 107.9(3) yes
F(7) B(2) F(8) 111.4(4) yes
F(9) B(3) F(10) 107.2(3) yes
F(9) B(3) F(11) 107.6(3) yes
F(9) B(3) F(12) 108.3(3) yes
F(10) B(3) F(11) 111.6(3) yes
F(10) B(3) F(12) 109.0(3) yes
F(11) B(3) F(12) 112.9(3) yes
N(1) C(1) H(1) 118.2 no
C(2) C(1) H(1) 118.2 no
C(1) C(2) H(2) 120.3 no
C(3) C(2) H(2) 119.9 no
C(3) C(4) H(3) 119.7 no
C(5) C(4) H(3) 120.1 no
N(1) C(5) H(4) 118.7 no
C(4) C(5) H(4) 118.8 no
C(7) C(6) H(5) 120.4 no
C(11) C(6) H(5) 120.5 no
C(6) C(7) H(6) 119.3 no
C(8) C(7) H(6) 119.9 no
C(7) C(8) H(7) 120.7 no
C(9) C(8) H(7) 119.9 no
C(9) C(10) H(8) 119.3 no
C(11) C(10) H(8) 119.6 no
C(6) C(11) H(9) 119.3 no
C(10) C(11) H(9) 120.1 no
N(2) C(12) H(10) 118.6 no
C(13) C(12) H(10) 119.1 no
C(12) C(13) H(11) 120.0 no
C(14) C(13) H(11) 119.4 no
C(14) C(15) H(12) 119.9 no
C(16) C(15) H(12) 120.3 no
N(2) C(16) H(13) 118.3 no
C(15) C(16) H(13) 118.7 no
C(18) C(17) H(14) 119.9 no
C(22) C(17) H(14) 119.6 no
C(17) C(18) H(15) 119.8 no
C(19) C(18) H(15) 120.2 no
C(18) C(19) H(16) 120.2 no
C(20) C(19) H(16) 119.5 no
C(20) C(21) H(17) 119.1 no
C(22) C(21) H(17) 119.8 no
C(17) C(22) H(18) 120.0 no
C(21) C(22) H(18) 120.4 no
N(3) C(23) H(19) 118.3 no
C(24) C(23) H(19) 118.6 no
C(23) C(24) H(20) 120.2 no
C(25) C(24) H(20) 119.8 no
C(25) C(26) H(21) 119.3 no
C(27) C(26) H(21) 120.1 no
N(3) C(27) H(22) 118.3 no
C(26) C(27) H(22) 118.6 no
C(29) C(28) H(23) 119.8 no
C(33) C(28) H(23) 120.7 no
C(28) C(29) H(24) 119.8 no
C(30) C(29) H(24) 120.1 no
C(29) C(30) H(25) 120.0 no
C(31) C(30) H(25) 119.7 no
C(31) C(32) H(26) 119.8 no
C(33) C(32) H(26) 120.6 no
C(28) C(33) H(27) 118.9 no
C(32) C(33) H(27) 119.8 no
N(4) C(34) H(28) 118.4 no
C(35) C(34) H(28) 118.8 no
C(34) C(35) H(29) 119.9 no
C(36) C(35) H(29) 119.3 no
C(36) C(37) H(30) 118.9 no
C(38) C(37) H(30) 120.0 no
N(4) C(38) H(31) 118.3 no
C(37) C(38) H(31) 118.2 no
C(40) C(39) H(32) 120.5 no
C(44) C(39) H(32) 119.9 no
C(39) C(40) H(33) 119.8 no
C(41) C(40) H(33) 119.9 no
C(40) C(41) H(34) 119.9 no
C(42) C(41) H(34) 118.7 no
C(42) C(43) H(35) 118.8 no
C(44) C(43) H(35) 119.7 no
C(39) C(44) H(36) 120.3 no
C(43) C(44) H(36) 119.9 no
N(5) C(45) H(37) 118.8 no
C(46) C(45) H(37) 118.8 no
C(45) C(46) H(38) 120.1 no
C(47) C(46) H(38) 119.8 no
C(47) C(48) H(39) 119.8 no
C(49) C(48) H(39) 120.2 no
N(5) C(49) H(40) 118.6 no
C(48) C(49) H(40) 118.8 no
C(51) C(50) H(41) 120.0 no
C(55) C(50) H(41) 119.8 no
C(50) C(51) H(42) 119.5 no
C(52) C(51) H(42) 119.8 no
C(51) C(52) H(43) 120.0 no
C(53) C(52) H(43) 119.6 no
C(53) C(54) H(44) 119.2 no
C(55) C(54) H(44) 119.7 no
C(50) C(55) H(45) 120.6 no
C(54) C(55) H(45) 120.1 no
N(6) C(56) H(46) 118.0 no
C(57) C(56) H(46) 118.3 no
C(56) C(57) H(47) 119.9 no
C(58) C(57) H(47) 119.8 no
C(58) C(59) H(48) 119.5 no
C(60) C(59) H(48) 119.7 no
N(6) C(60) H(49) 118.3 no
C(59) C(60) H(49) 118.5 no
C(62) C(61) H(50) 120.2 no
C(66) C(61) H(50) 120.0 no
C(61) C(62) H(51) 119.5 no
C(63) C(62) H(51) 119.2 no
C(62) C(63) H(52) 120.4 no
C(64) C(63) H(52) 119.6 no
C(64) C(65) H(53) 119.4 no
C(66) C(65) H(53) 120.1 no
C(61) C(66) H(54) 119.9 no
C(65) C(66) H(54) 120.0 no
N(7) C(67) H(55) 118.1 no
C(68) C(67) H(55) 118.6 no
C(67) C(68) H(56) 120.5 no
C(69) C(68) H(56) 120.1 no
C(69) C(70) H(57) 119.8 no
C(71) C(70) H(57) 120.3 no
N(7) C(71) H(58) 118.2 no
C(70) C(71) H(58) 118.5 no
C(73) C(72) H(59) 120.0 no
C(77) C(72) H(59) 119.8 no
C(72) C(73) H(60) 120.1 no
C(74) C(73) H(60) 120.1 no
C(73) C(74) H(61) 120.0 no
C(75) C(74) H(61) 119.6 no
C(75) C(76) H(62) 119.6 no
C(77) C(76) H(62) 120.0 no
C(72) C(77) H(63) 120.3 no
C(76) C(77) H(63) 119.9 no

loop_
_geom_bond_atom_site_label_1
_geom_bond_atom_site_label_2
_geom_bond_distance
_geom_bond_publ_flag
Cu(1) F(1) 2.733(2) yes
Cu(1) F(13) 2.227(2) yes
Cu(1) N(1) 2.020(2) yes
Cu(1) N(2) 2.028(2) yes
Cu(1) N(3) 2.024(2) yes
Cu(1) N(4) 2.032(2) yes
Cu(2) F(5) 2.568(2) yes
Cu(2) F(9) 2.367(2) yes
Cu(2) F(13) 1.896(2) yes
Cu(2) N(5) 2.019(2) yes
Cu(2) N(6) 2.023(2) yes
Cu(2) N(7) 2.024(3) yes
F(1) B(1) 1.380(5) yes
F(2) B(1) 1.380(5) yes
F(3) B(1) 1.316(5) yes
F(4) B(1) 1.386(5) yes
F(5) B(2) 1.355(5) yes
F(6) B(2) 1.351(6) yes
F(7) B(2) 1.376(5) yes
F(8) B(2) 1.340(6) yes
F(9) B(3) 1.392(4) yes
F(10) B(3) 1.380(5) yes
F(11) B(3) 1.351(5) yes
F(12) B(3) 1.349(5) yes
N(1) C(1) 1.335(4) yes
N(1) C(5) 1.337(4) yes
N(2) C(12) 1.344(4) yes
N(2) C(16) 1.325(4) yes
N(3) C(23) 1.346(4) yes
N(3) C(27) 1.333(4) yes
N(4) C(34) 1.332(5) yes
N(4) C(38) 1.321(5) yes
N(5) C(45) 1.343(4) yes
N(5) C(49) 1.340(4) yes
N(6) C(56) 1.331(4) yes
N(6) C(60) 1.340(4) yes
N(7) C(67) 1.344(4) yes
N(7) C(71) 1.332(5) yes
C(1) C(2) 1.376(5) yes
C(2) C(3) 1.391(5) yes
C(3) C(4) 1.390(5) yes
C(3) C(9) 1.485(4) yes
C(4) C(5) 1.390(4) yes
C(6) C(7) 1.374(8) yes
C(6) C(11) 1.363(7) yes
C(7) C(8) 1.404(6) yes
C(8) C(9) 1.393(6) yes
C(9) C(10) 1.371(6) yes
C(10) C(11) 1.388(6) yes
C(12) C(13) 1.378(5) yes
C(13) C(14) 1.384(5) yes
C(14) C(15) 1.388(5) yes
C(14) C(20) 1.472(5) yes
C(15) C(16) 1.387(5) yes
C(17) C(18) 1.370(7) yes
C(17) C(22) 1.368(7) yes
C(18) C(19) 1.397(5) yes
C(19) C(20) 1.388(5) yes
C(20) C(21) 1.377(6) yes
C(21) C(22) 1.395(6) yes
C(23) C(24) 1.392(4) yes
C(24) C(25) 1.381(5) yes
C(25) C(26) 1.383(5) yes
C(25) C(31) 1.488(4) yes
C(26) C(27) 1.384(5) yes
C(28) C(29) 1.369(7) yes
C(28) C(33) 1.361(7) yes
C(29) C(30) 1.392(6) yes
C(30) C(31) 1.380(6) yes
C(31) C(32) 1.384(5) yes
C(32) C(33) 1.385(5) yes
C(34) C(35) 1.389(6) yes
C(35) C(36) 1.361(5) yes
C(36) C(37) 1.369(5) yes
C(36) C(42) 1.481(4) yes
C(37) C(38) 1.371(6) yes
C(39) C(40) 1.383(6) yes
C(39) C(44) 1.360(6) yes
C(40) C(41) 1.370(6) yes
C(41) C(42) 1.385(5) yes
C(42) C(43) 1.380(5) yes
C(43) C(44) 1.395(5) yes
C(45) C(46) 1.388(4) yes
C(46) C(47) 1.382(4) yes
C(47) C(48) 1.380(4) yes
C(47) C(53) 1.492(4) yes
C(48) C(49) 1.388(4) yes
C(50) C(51) 1.367(7) yes
C(50) C(55) 1.369(7) yes
C(51) C(52) 1.372(5) yes
C(52) C(53) 1.401(5) yes
C(53) C(54) 1.372(5) yes
C(54) C(55) 1.400(6) yes
C(56) C(57) 1.384(5) yes
C(57) C(58) 1.379(5) yes
C(58) C(59) 1.397(5) yes
C(58) C(64) 1.470(5) yes
C(59) C(60) 1.370(5) yes
C(61) C(62) 1.358(7) yes
C(61) C(66) 1.367(6) yes
C(62) C(63) 1.384(6) yes
C(63) C(64) 1.388(6) yes
C(64) C(65) 1.393(5) yes
C(65) C(66) 1.388(5) yes
C(67) C(68) 1.375(6) yes
C(68) C(69) 1.382(5) yes
C(69) C(70) 1.367(5) yes
C(69) C(75) 1.491(5) yes
C(70) C(71) 1.378(6) yes
C(72) C(73) 1.389(6) yes
C(72) C(77) 1.365(6) yes
C(73) C(74) 1.375(6) yes
C(74) C(75) 1.380(5) yes
C(75) C(76) 1.382(5) yes
C(76) C(77) 1.385(6) yes
C(1) H(1) 0.950 no
C(2) H(2) 0.950 no
C(4) H(3) 0.950 no
C(5) H(4) 0.950 no
C(6) H(5) 0.950 no
C(7) H(6) 0.950 no
C(8) H(7) 0.950 no
C(10) H(8) 0.950 no
C(11) H(9) 0.950 no
C(12) H(10) 0.950 no
C(13) H(11) 0.950 no
C(15) H(12) 0.950 no
C(16) H(13) 0.950 no
C(17) H(14) 0.950 no
C(18) H(15) 0.950 no
C(19) H(16) 0.950 no
C(21) H(17) 0.950 no
C(22) H(18) 0.950 no
C(23) H(19) 0.950 no
C(24) H(20) 0.950 no
C(26) H(21) 0.950 no
C(27) H(22) 0.950 no
C(28) H(23) 0.950 no
C(29) H(24) 0.950 no
C(30) H(25) 0.950 no
C(32) H(26) 0.950 no
C(33) H(27) 0.950 no
C(34) H(28) 0.950 no
C(35) H(29) 0.950 no
C(37) H(30) 0.950 no
C(38) H(31) 0.950 no
C(39) H(32) 0.950 no
C(40) H(33) 0.950 no
C(41) H(34) 0.950 no
C(43) H(35) 0.950 no
C(44) H(36) 0.950 no
C(45) H(37) 0.950 no
C(46) H(38) 0.950 no
C(48) H(39) 0.950 no
C(49) H(40) 0.950 no
C(50) H(41) 0.950 no
C(51) H(42) 0.950 no
C(52) H(43) 0.950 no
C(54) H(44) 0.950 no
C(55) H(45) 0.950 no
C(56) H(46) 0.950 no
C(57) H(47) 0.950 no
C(59) H(48) 0.950 no
C(60) H(49) 0.950 no
C(61) H(50) 0.950 no
C(62) H(51) 0.950 no
C(63) H(52) 0.950 no
C(65) H(53) 0.950 no
C(66) H(54) 0.950 no
C(67) H(55) 0.950 no
C(68) H(56) 0.950 no
C(70) H(57) 0.950 no
C(71) H(58) 0.950 no
C(72) H(59) 0.950 no
C(73) H(60) 0.950 no
C(74) H(61) 0.950 no
C(76) H(62) 0.950 no
C(77) H(63) 0.950 no

loop_
_geom_contact_atom_site_label_1
_geom_contact_atom_site_label_2
_geom_contact_distance
_geom_contact_site_symmetry_2
F(2) C(40) 3.453(5) 2_555
F(2) C(41) 3.390(4) 2_555
F(2) C(61) 3.531(5) 4_555
F(2) C(66) 3.241(4) 4_555
F(2) C(73) 3.330(5) 1_565
F(3) C(29) 3.195(5) 3_565
F(3) C(54) 3.531(5) 2_555
F(3) C(73) 3.415(6) 1_565
F(3) C(74) 3.328(5) 1_565
F(4) C(46) 3.393(4) 2_555
F(4) C(66) 3.488(5) 4_555
F(6) F(8) 3.537(5) 3_556
F(6) C(44) 3.269(5) 4_455
F(7) C(52) 3.589(5) 3_556
F(8) F(6) 3.537(5) 3_556
F(8) F(8) 3.476(4) 3_556
F(8) C(4) 3.233(5) 3_556
F(8) C(8) 3.301(6) 3_556
F(8) C(48) 3.407(5) 3_556
F(10) F(10) 3.222(3) 3_555
F(10) C(24) 3.442(4) 3_555
F(10) C(32) 3.195(5) 3_555
F(10) C(56) 3.525(4) 3_555
F(10) C(57) 3.295(4) 3_555
F(11) C(32) 3.382(5) 3_555
F(11) C(33) 3.513(6) 3_555
F(11) C(65) 3.213(5) 3_555
F(12) C(17) 3.464(5) 4_554
F(12) C(22) 3.277(5) 4_554
C(2) C(66) 3.555(6) 4_555
C(4) F(8) 3.233(5) 3_556
C(8) F(8) 3.301(6) 3_556
C(13) C(39) 3.500(5) 4_455
C(17) F(12) 3.464(5) 4_455
C(19) C(43) 3.441(4) 4_455
C(19) C(76) 3.561(5) 2_455
C(22) F(12) 3.277(5) 4_455
C(24) F(10) 3.442(4) 3_555
C(29) F(3) 3.195(5) 3_565
C(32) F(10) 3.195(5) 3_555
C(32) F(11) 3.382(5) 3_555
C(33) F(11) 3.513(6) 3_555
C(39) C(13) 3.500(5) 4_554
C(40) F(2) 3.453(5) 2_545
C(41) F(2) 3.390(4) 2_545
C(43) C(19) 3.441(4) 4_554
C(44) F(6) 3.269(5) 4_554
C(46) F(4) 3.393(4) 2_545
C(48) F(8) 3.407(5) 3_556
C(51) C(72) 3.520(5) 4_545
C(51) C(77) 3.365(6) 4_545
C(52) F(7) 3.589(5) 3_556
C(54) F(3) 3.531(5) 2_545
C(56) F(10) 3.525(4) 3_555
C(57) F(10) 3.295(4) 3_555
C(61) F(2) 3.531(5) 4_454
C(65) F(11) 3.213(5) 3_555
C(66) F(2) 3.241(4) 4_454
C(66) F(4) 3.488(5) 4_454
C(66) C(2) 3.555(6) 4_454
C(72) C(51) 3.520(5) 4_444
C(73) F(2) 3.330(5) 1_545
C(73) F(3) 3.415(6) 1_545
C(74) F(3) 3.328(5) 1_545
C(76) C(19) 3.561(5) 2_445
C(77) C(51) 3.365(6) 4_444
F(1) H(44) 3.104 2_555
F(1) H(60) 3.080 1_565
F(2) H(33) 2.872 2_555
F(2) H(34) 2.740 2_555
F(2) H(50) 3.061 4_555
F(2) H(54) 2.456 4_555
F(2) H(60) 2.556 1_565
F(2) H(61) 3.126 1_565
F(3) H(23) 3.520 3_565
F(3) H(24) 2.300 3_565
F(3) H(34) 3.051 2_555
F(3) H(38) 2.726 2_555
F(3) H(44) 2.862 2_555
F(3) H(60) 2.950 1_565
F(3) H(61) 2.789 1_565
F(4) H(30) 3.298 2_555
F(4) H(34) 3.176 2_555
F(4) H(37) 3.338 2_555
F(4) H(38) 2.593 2_555
F(4) H(44) 3.572 2_555
F(4) H(54) 2.613 4_555
F(6) H(36) 2.389 4_455
F(6) H(39) 3.035 3_556
F(7) H(39) 2.979 3_556
F(7) H(43) 2.979 3_556
F(7) H(63) 2.908 2_455
F(8) H(3) 2.338 3_556
F(8) H(7) 2.675 3_556
F(8) H(39) 2.641 3_556
F(8) H(40) 3.241 3_556
F(8) H(43) 3.543 3_556
F(10) H(20) 2.613 3_555
F(10) H(26) 2.341 3_555
F(10) H(46) 3.032 3_555
F(10) H(47) 2.598 3_555
F(11) H(26) 2.687 3_555
F(11) H(27) 2.945 3_555
F(11) H(47) 2.921 3_555
F(11) H(53) 2.333 3_555
F(12) H(14) 2.937 4_554
F(12) H(18) 2.563 4_554
F(12) H(47) 3.299 3_555
F(12) H(53) 3.202 3_555
N(7) H(6) 3.462 3_556
C(4) H(32) 3.462 4_455
C(7) H(49) 3.542 3_556
C(11) H(21) 3.567 4_555
C(12) H(60) 3.408 1_565
C(13) H(32) 3.333 4_455
C(14) H(5) 3.122 4_454
C(15) H(5) 3.011 4_454
C(15) H(9) 3.537 4_454
C(16) H(9) 3.308 4_454
C(17) H(56) 3.041 2_455
C(17) H(62) 3.533 2_455
C(18) H(35) 3.340 4_455
C(18) H(56) 3.433 2_455
C(18) H(62) 3.012 2_455
C(19) H(35) 3.302 4_455
C(19) H(62) 2.846 2_455
C(19) H(63) 3.274 2_455
C(20) H(5) 3.524 4_454
C(20) H(62) 3.239 2_455
C(22) H(53) 3.433 2_455
C(22) H(56) 3.354 2_455
C(23) H(14) 3.252 4_554
C(24) H(14) 3.115 4_554
C(25) H(8) 3.373 4_454
C(25) H(9) 3.504 4_454
C(25) H(45) 3.340 2_555
C(26) H(8) 3.578 4_454
C(26) H(9) 3.068 4_454
C(26) H(42) 3.403 4_454
C(26) H(45) 2.791 2_555
C(27) H(9) 3.151 4_454
C(27) H(45) 3.134 2_555
C(29) H(61) 3.527 3_555
C(30) H(41) 3.464 2_555
C(31) H(8) 3.229 4_454
C(32) H(2) 3.272 4_454
C(32) H(8) 3.202 4_454
C(33) H(2) 3.251 4_454
C(34) H(44) 3.089 2_555
C(35) H(23) 3.226 4_555
C(35) H(44) 3.425 2_555
C(36) H(23) 3.011 4_555
C(37) H(23) 3.214 4_555
C(39) H(11) 3.216 4_554
C(39) H(50) 3.252 1_655
C(39) H(51) 3.024 1_655
C(39) H(57) 2.874 2_555
C(40) H(11) 3.496 4_554
C(40) H(50) 3.343 1_655
C(40) H(51) 2.872 1_655
C(40) H(54) 3.510 3_555
C(40) H(57) 3.060 2_555
C(40) H(61) 3.272 2_555
C(41) H(54) 3.270 3_555
C(41) H(57) 3.346 2_555
C(41) H(61) 3.278 2_555
C(42) H(23) 3.502 4_555
C(42) H(57) 3.472 2_555
C(43) H(57) 3.281 2_555
C(43) H(58) 3.153 2_555
C(44) H(57) 2.991 2_555
C(44) H(58) 3.138 2_555
C(45) H(29) 3.247 2_545
C(46) H(28) 3.414 2_545
C(46) H(29) 2.860 2_545
C(47) H(29) 3.038 2_545
C(47) H(35) 3.311 2_545
C(48) H(29) 3.523 2_545
C(48) H(35) 3.013 2_545
C(49) H(35) 3.365 2_545
C(50) H(15) 3.094 3_556
C(50) H(21) 2.944 4_555
C(50) H(25) 3.443 2_545
C(50) H(25) 2.922 4_555
C(50) H(45) 3.597 3_656
C(51) H(15) 3.264 3_556
C(51) H(21) 2.769 4_555
C(51) H(25) 3.268 4_555
C(51) H(59) 3.461 4_545
C(51) H(63) 3.162 4_545
C(52) H(15) 3.262 3_556
C(53) H(15) 3.124 3_556
C(53) H(24) 3.449 4_555
C(54) H(15) 2.980 3_556
C(54) H(24) 3.066 4_555
C(54) H(25) 3.399 4_555
C(54) H(28) 3.367 2_545
C(55) H(15) 2.961 3_556
C(55) H(24) 3.514 4_555
C(55) H(25) 3.486 2_545
C(55) H(25) 2.975 4_555
C(55) H(41) 3.555 3_656
C(57) H(9) 3.598 4_454
C(57) H(18) 3.285 2_445
C(58) H(17) 3.318 2_445
C(58) H(18) 3.290 2_445
C(59) H(17) 3.463 2_445
C(59) H(63) 3.488 2_455
C(60) H(6) 3.452 3_556
C(61) H(32) 3.081 1_455
C(61) H(33) 3.272 1_455
C(61) H(33) 3.421 3_555
C(62) H(32) 3.149 1_455
C(62) H(33) 3.106 1_455
C(63) H(17) 3.565 2_445
C(64) H(17) 3.058 2_445
C(64) H(18) 3.488 2_445
C(65) H(2) 3.246 4_454
C(65) H(17) 3.228 2_445
C(65) H(18) 3.166 2_445
C(66) H(2) 3.251 4_454
C(66) H(33) 3.439 3_555
C(66) H(34) 3.349 3_555
C(67) H(6) 3.553 3_556
C(68) H(6) 3.434 3_556
C(69) H(6) 3.190 3_556
C(70) H(6) 3.133 3_556
C(70) H(7) 3.338 3_556
C(71) H(6) 3.258 3_556
C(71) H(7) 3.389 3_556
C(72) H(41) 3.549 4_444
C(72) H(42) 2.791 4_444
C(72) H(48) 3.006 2_445
C(72) H(52) 2.900 2_445
C(73) H(51) 3.254 2_445
C(73) H(52) 3.155 2_445
C(74) H(24) 3.562 3_555
C(74) H(51) 3.060 2_445
C(74) H(52) 3.373 2_445
C(75) H(52) 3.380 2_445
C(76) H(52) 3.160 2_445
C(77) H(12) 3.545 2_445
C(77) H(16) 3.462 2_445
C(77) H(41) 3.588 4_444
C(77) H(42) 2.890 4_444
C(77) H(48) 2.956 2_445
C(77) H(52) 2.920 2_445
B(1) H(34) 3.129 2_555
B(1) H(38) 3.126 2_555
B(1) H(44) 3.342 2_555
B(1) H(54) 3.041 4_555
B(1) H(60) 3.000 1_565
B(1) H(61) 3.491 1_565
B(2) H(7) 3.513 3_556
B(2) H(39) 3.024 3_556
B(3) H(18) 3.576 4_554
B(3) H(26) 2.985 3_555
B(3) H(47) 3.049 3_555
B(3) H(53) 3.148 3_555
H(1) H(27) 3.226 4_555
H(1) H(54) 3.524 4_555
H(2) C(32) 3.272 4_555
H(2) C(33) 3.251 4_555
H(2) C(65) 3.246 4_555
H(2) C(66) 3.251 4_555
H(2) H(26) 3.310 4_555
H(2) H(27) 3.262 4_555
H(2) H(53) 3.357 4_555
H(2) H(54) 3.407 4_555
H(3) F(8) 2.338 3_556
H(3) H(32) 3.491 4_455
H(3) H(36) 3.148 4_455
H(5) C(14) 3.122 4_555
H(5) C(15) 3.011 4_555
H(5) C(20) 3.524 4_555
H(5) H(12) 3.071 4_555
H(5) H(59) 3.315 4_545
H(5) H(62) 3.499 3_556
H(6) N(7) 3.462 3_556
H(6) C(60) 3.452 3_556
H(6) C(67) 3.553 3_556
H(6) C(68) 3.434 3_556
H(6) C(69) 3.190 3_556
H(6) C(70) 3.133 3_556
H(6) C(71) 3.258 3_556
H(6) H(49) 2.898 3_556
H(6) H(57) 3.544 3_556
H(6) H(62) 3.500 3_556
H(7) F(8) 2.675 3_556
H(7) C(70) 3.338 3_556
H(7) C(71) 3.389 3_556
H(7) B(2) 3.513 3_556
H(7) H(32) 3.586 4_455
H(7) H(36) 3.563 4_455
H(7) H(57) 3.190 3_556
H(7) H(58) 3.253 3_556
H(8) C(25) 3.373 4_555
H(8) C(26) 3.578 4_555
H(8) C(31) 3.229 4_555
H(8) C(32) 3.202 4_555
H(8) H(21) 3.539 4_555
H(8) H(26) 3.192 4_555
H(8) H(47) 3.313 4_555
H(9) C(15) 3.537 4_555
H(9) C(16) 3.308 4_555
H(9) C(25) 3.504 4_555
H(9) C(26) 3.068 4_555
H(9) C(27) 3.151 4_555
H(9) C(57) 3.598 4_555
H(9) H(12) 3.588 4_555
H(9) H(13) 3.204 4_555
H(9) H(21) 3.252 4_555
H(9) H(22) 3.380 4_555
H(10) H(50) 3.377 4_555
H(10) H(60) 2.937 1_565
H(11) C(39) 3.216 4_455
H(11) C(40) 3.496 4_455
H(11) H(32) 3.140 4_455
H(12) C(77) 3.545 2_455
H(12) H(5) 3.071 4_454
H(12) H(9) 3.588 4_454
H(12) H(62) 3.253 2_455
H(12) H(63) 2.910 2_455
H(13) H(9) 3.204 4_454
H(14) F(12) 2.937 4_455
H(14) C(23) 3.252 4_455
H(14) C(24) 3.115 4_455
H(14) H(19) 3.216 4_455
H(14) H(20) 2.999 4_455
H(14) H(56) 3.098 2_455
H(15) C(50) 3.094 3_556
H(15) C(51) 3.264 3_556
H(15) C(52) 3.262 3_556
H(15) C(53) 3.124 3_556
H(15) C(54) 2.980 3_556
H(15) C(55) 2.961 3_556
H(15) H(35) 3.409 4_455
H(15) H(41) 3.586 3_556
H(15) H(44) 3.448 3_556
H(15) H(45) 3.416 3_556
H(15) H(62) 3.300 2_455
H(16) C(77) 3.462 2_455
H(16) H(35) 3.328 4_455
H(16) H(36) 3.526 4_455
H(16) H(39) 3.583 3_556
H(16) H(62) 3.061 2_455
H(16) H(63) 2.770 2_455
H(17) C(58) 3.318 2_455
H(17) C(59) 3.463 2_455
H(17) C(63) 3.565 2_455
H(17) C(64) 3.058 2_455
H(17) C(65) 3.228 2_455
H(17) H(48) 3.359 2_455
H(17) H(53) 3.463 2_455
H(18) F(12) 2.563 4_455
H(18) C(57) 3.285 2_455
H(18) C(58) 3.290 2_455
H(18) C(64) 3.488 2_455
H(18) C(65) 3.166 2_455
H(18) B(3) 3.576 4_455
H(18) H(47) 3.385 2_455
H(18) H(53) 2.708 2_455
H(18) H(55) 3.543 2_455
H(18) H(56) 3.570 2_455
H(19) H(14) 3.216 4_554
H(20) F(10) 2.613 3_555
H(20) H(14) 2.999 4_554
H(20) H(55) 3.444 3_555
H(20) H(56) 3.523 3_555
H(21) C(11) 3.567 4_454
H(21) C(50) 2.944 4_454
H(21) C(51) 2.769 4_454
H(21) H(8) 3.539 4_454
H(21) H(9) 3.252 4_454
H(21) H(41) 2.880 4_454
H(21) H(42) 2.518 4_454
H(21) H(45) 2.767 2_555
H(22) H(9) 3.380 4_454
H(22) H(45) 3.316 2_555
H(22) H(59) 3.499 1_565
H(22) H(60) 3.092 1_565
H(23) F(3) 3.520 3_565
H(23) C(35) 3.226 4_454
H(23) C(36) 3.011 4_454
H(23) C(37) 3.214 4_454
H(23) C(42) 3.502 4_454
H(23) H(29) 3.556 4_454
H(23) H(30) 3.550 4_454
H(23) H(61) 3.556 3_555
H(24) F(3) 2.300 3_565
H(24) C(53) 3.449 4_454
H(24) C(54) 3.066 4_454
H(24) C(55) 3.514 4_454
H(24) C(74) 3.562 3_555
H(24) H(38) 3.217 4_454
H(24) H(44) 3.037 4_454
H(24) H(61) 3.182 3_555
H(25) C(50) 3.443 2_555
H(25) C(50) 2.922 4_454
H(25) C(51) 3.268 4_454
H(25) C(54) 3.399 4_454
H(25) C(55) 3.486 2_555
H(25) C(55) 2.975 4_454
H(25) H(41) 2.777 2_555
H(25) H(41) 3.221 4_454
H(25) H(45) 2.880 2_555
H(25) H(45) 3.277 4_454
H(26) F(10) 2.341 3_555
H(26) F(11) 2.687 3_555
H(26) B(3) 2.985 3_555
H(26) H(2) 3.310 4_454
H(26) H(8) 3.192 4_454
H(26) H(55) 3.524 3_555
H(27) F(11) 2.945 3_555
H(27) H(1) 3.226 4_454
H(27) H(2) 3.262 4_454
H(27) H(37) 3.308 3_555
H(28) C(46) 3.414 2_555
H(28) C(54) 3.367 2_555
H(28) H(38) 2.911 2_555
H(28) H(44) 2.503 2_555
H(29) C(45) 3.247 2_555
H(29) C(46) 2.860 2_555
H(29) C(47) 3.038 2_555
H(29) C(48) 3.523 2_555
H(29) H(23) 3.556 4_555
H(29) H(38) 3.063 2_555
H(29) H(44) 3.179 2_555
H(30) F(4) 3.298 2_545
H(30) H(23) 3.550 4_555
H(30) H(54) 3.506 3_555
H(32) C(4) 3.462 4_554
H(32) C(13) 3.333 4_554
H(32) C(61) 3.081 1_655
H(32) C(62) 3.149 1_655
H(32) H(3) 3.491 4_554
H(32) H(7) 3.586 4_554
H(32) H(11) 3.140 4_554
H(32) H(50) 2.585 1_655
H(32) H(51) 2.710 1_655
H(32) H(57) 3.243 2_555
H(33) F(2) 2.872 2_545
H(33) C(61) 3.272 1_655
H(33) C(61) 3.421 3_555
H(33) C(62) 3.106 1_655
H(33) C(66) 3.439 3_555
H(33) H(50) 2.766 1_655
H(33) H(50) 3.097 3_555
H(33) H(51) 2.409 1_655
H(33) H(54) 3.125 3_555
H(33) H(57) 3.521 2_555
H(33) H(61) 3.226 2_555
H(34) F(2) 2.740 2_545
H(34) F(3) 3.051 2_545
H(34) F(4) 3.176 2_545
H(34) C(66) 3.349 3_555
H(34) B(1) 3.129 2_545
H(34) H(54) 2.653 3_555
H(34) H(61) 3.232 2_555
H(35) C(18) 3.340 4_554
H(35) C(19) 3.302 4_554
H(35) C(47) 3.311 2_555
H(35) C(48) 3.013 2_555
H(35) C(49) 3.365 2_555
H(35) H(15) 3.409 4_554
H(35) H(16) 3.328 4_554
H(35) H(39) 3.125 2_555
H(35) H(58) 3.108 2_555
H(36) F(6) 2.389 4_554
H(36) H(3) 3.148 4_554
H(36) H(7) 3.563 4_554
H(36) H(16) 3.526 4_554
H(36) H(57) 3.421 2_555
H(36) H(58) 3.087 2_555
H(37) F(4) 3.338 2_545
H(37) H(27) 3.308 3_555
H(38) F(3) 2.726 2_545
H(38) F(4) 2.593 2_545
H(38) B(1) 3.126 2_545
H(38) H(24) 3.217 4_555
H(38) H(28) 2.911 2_545
H(38) H(29) 3.063 2_545
H(39) F(6) 3.035 3_556
H(39) F(7) 2.979 3_556
H(39) F(8) 2.641 3_556
H(39) B(2) 3.024 3_556
H(39) H(16) 3.583 3_556
H(39) H(35) 3.125 2_545
H(40) F(8) 3.241 3_556
H(41) C(30) 3.464 2_545
H(41) C(55) 3.555 3_656
H(41) C(72) 3.549 4_545
H(41) C(77) 3.588 4_545
H(41) H(15) 3.586 3_556
H(41) H(21) 2.880 4_555
H(41) H(25) 2.777 2_545
H(41) H(25) 3.221 4_555
H(41) H(45) 3.054 3_656
H(42) C(26) 3.403 4_555
H(42) C(72) 2.791 4_545
H(42) C(77) 2.890 4_545
H(42) H(21) 2.518 4_555
H(42) H(59) 2.584 4_545
H(42) H(63) 2.739 4_545
H(43) F(7) 2.979 3_556
H(43) F(8) 3.543 3_556
H(44) F(1) 3.104 2_545
H(44) F(3) 2.862 2_545
H(44) F(4) 3.572 2_545
H(44) C(34) 3.089 2_545
H(44) C(35) 3.425 2_545
H(44) B(1) 3.342 2_545
H(44) H(15) 3.448 3_556
H(44) H(24) 3.037 4_555
H(44) H(28) 2.503 2_545
H(44) H(29) 3.179 2_545
H(45) C(25) 3.340 2_545
H(45) C(26) 2.791 2_545
H(45) C(27) 3.134 2_545
H(45) C(50) 3.597 3_656
H(45) H(15) 3.416 3_556
H(45) H(21) 2.767 2_545
H(45) H(22) 3.316 2_545
H(45) H(25) 2.880 2_545
H(45) H(25) 3.277 4_555
H(45) H(41) 3.054 3_656
H(46) F(10) 3.032 3_555
H(47) F(10) 2.598 3_555
H(47) F(11) 2.921 3_555
H(47) F(12) 3.299 3_555
H(47) B(3) 3.049 3_555
H(47) H(8) 3.313 4_454
H(47) H(18) 3.385 2_445
H(48) C(72) 3.006 2_455
H(48) C(77) 2.956 2_455
H(48) H(17) 3.359 2_445
H(48) H(59) 2.797 2_455
H(48) H(63) 2.737 2_455
H(49) C(7) 3.542 3_556
H(49) H(6) 2.898 3_556
H(50) F(2) 3.061 4_454
H(50) C(39) 3.252 1_455
H(50) C(40) 3.343 1_455
H(50) H(10) 3.377 4_454
H(50) H(32) 2.585 1_455
H(50) H(33) 2.766 1_455
H(50) H(33) 3.097 3_555
H(51) C(39) 3.024 1_455
H(51) C(40) 2.872 1_455
H(51) C(73) 3.254 2_455
H(51) C(74) 3.060 2_455
H(51) H(32) 2.710 1_455
H(51) H(33) 2.409 1_455
H(51) H(57) 3.166 2_455
H(51) H(60) 3.411 2_455
H(51) H(61) 3.075 2_455
H(52) C(72) 2.900 2_455
H(52) C(73) 3.155 2_455
H(52) C(74) 3.373 2_455
H(52) C(75) 3.380 2_455
H(52) C(76) 3.160 2_455
H(52) C(77) 2.920 2_455
H(52) H(59) 3.282 2_455
H(52) H(63) 3.341 2_455
H(53) F(11) 2.333 3_555
H(53) F(12) 3.202 3_555
H(53) C(22) 3.433 2_445
H(53) B(3) 3.148 3_555
H(53) H(2) 3.357 4_454
H(53) H(17) 3.463 2_445
H(53) H(18) 2.708 2_445
H(54) F(2) 2.456 4_454
H(54) F(4) 2.613 4_454
H(54) C(40) 3.510 3_555
H(54) C(41) 3.270 3_555
H(54) B(1) 3.041 4_454
H(54) H(1) 3.524 4_454
H(54) H(2) 3.407 4_454
H(54) H(30) 3.506 3_555
H(54) H(33) 3.125 3_555
H(54) H(34) 2.653 3_555
H(55) H(18) 3.543 2_445
H(55) H(20) 3.444 3_555
H(55) H(26) 3.524 3_555
H(56) C(17) 3.041 2_445
H(56) C(18) 3.433 2_445
H(56) C(22) 3.354 2_445
H(56) H(14) 3.098 2_445
H(56) H(18) 3.570 2_445
H(56) H(20) 3.523 3_555
H(57) C(39) 2.874 2_545
H(57) C(40) 3.060 2_545
H(57) C(41) 3.346 2_545
H(57) C(42) 3.472 2_545
H(57) C(43) 3.281 2_545
H(57) C(44) 2.991 2_545
H(57) H(6) 3.544 3_556
H(57) H(7) 3.190 3_556
H(57) H(32) 3.243 2_545
H(57) H(33) 3.521 2_545
H(57) H(36) 3.421 2_545
H(57) H(51) 3.166 2_445
H(58) C(43) 3.153 2_545
H(58) C(44) 3.138 2_545
H(58) H(7) 3.253 3_556
H(58) H(35) 3.108 2_545
H(58) H(36) 3.087 2_545
H(59) C(51) 3.461 4_444
H(59) H(5) 3.315 4_444
H(59) H(22) 3.499 1_545
H(59) H(42) 2.584 4_444
H(59) H(48) 2.797 2_445
H(59) H(52) 3.282 2_445
H(60) F(1) 3.080 1_545
H(60) F(2) 2.556 1_545
H(60) F(3) 2.950 1_545
H(60) C(12) 3.408 1_545
H(60) B(1) 3.000 1_545
H(60) H(10) 2.937 1_545
H(60) H(22) 3.092 1_545
H(60) H(51) 3.411 2_445
H(61) F(2) 3.126 1_545
H(61) F(3) 2.789 1_545
H(61) C(29) 3.527 3_555
H(61) C(40) 3.272 2_545
H(61) C(41) 3.278 2_545
H(61) B(1) 3.491 1_545
H(61) H(23) 3.556 3_555
H(61) H(24) 3.182 3_555
H(61) H(33) 3.226 2_545
H(61) H(34) 3.232 2_545
H(61) H(51) 3.075 2_445
H(62) C(17) 3.533 2_445
H(62) C(18) 3.012 2_445
H(62) C(19) 2.846 2_445
H(62) C(20) 3.239 2_445
H(62) H(5) 3.499 3_556
H(62) H(6) 3.500 3_556
H(62) H(12) 3.253 2_445
H(62) H(15) 3.300 2_445
H(62) H(16) 3.061 2_445
H(63) F(7) 2.908 2_445
H(63) C(19) 3.274 2_445
H(63) C(51) 3.162 4_444
H(63) C(59) 3.488 2_445
H(63) H(12) 2.910 2_445
H(63) H(16) 2.770 2_445
H(63) H(42) 2.739 4_444
H(63) H(48) 2.737 2_445
H(63) H(52) 3.341 2_445
